data_2220685
loop_
_publ_author_name
'Wang, Wei'
'Mei, Zhen-Hua'

_publ_section_title
;
 2-(1<i>H</i>-Benzotriazol-1-yl)-1-(3-methoxybenzoyl)ethyl
 isonicotinate
;
_journal_coeditor_code AT2705
_journal_issue 2
_journal_name_full 'Acta Crystallographica Section E'
_journal_page_first o357
_journal_paper_doi 10.1107/S1600536809001196
_journal_volume 65
_journal_year 2009
_chemical_formula_iupac 'C22 H18 N4 O4'
_chemical_formula_moiety 'C22 H18 N4 O4'
_chemical_formula_sum 'C22 H18 N4 O4'
_chemical_formula_weight 402.40
_chemical_name_systematic
;
2-(1<i>H</i>-Benzotriazol-1-yl)-1-(3-methoxybenzoyl)ethyl isonicotinate
;
_space_group_IT_number 2
_symmetry_cell_setting triclinic
_symmetry_space_group_name_Hall '-P 1'
_symmetry_space_group_name_H-M 'P -1'
_atom_sites_solution_hydrogens geom
_atom_sites_solution_primary direct
_atom_sites_solution_secondary difmap
_audit_creation_method SHELXL-97
_cell_angle_alpha 109.342(3)
_cell_angle_beta 102.664(3)
_cell_angle_gamma 97.985(3)
_cell_formula_units_Z 2
_cell_length_a 9.4839(18)
_cell_length_b 10.3611(19)
_cell_length_c 11.276(2)
_cell_measurement_reflns_used 1711
_cell_measurement_temperature 293(2)
_cell_measurement_theta_max 24.69
_cell_measurement_theta_min 2.56
_cell_volume 992.8(3)
_computing_cell_refinement 'SAINT (Siemens, 1996)'
_computing_data_collection 'SMART (Siemens, 1996)'
_computing_data_reduction 'SAINT (Siemens, 1996)'
_computing_molecular_graphics 'SHELXTL (Sheldrick, 2008)'
_computing_publication_material
;
SHELXTL (Sheldrick, 2008), PARST (Nardelli, 1995) and PLATON
(Spek, 2003)
;
_computing_structure_refinement 'SHELXL97 (Sheldrick, 2008)'
_computing_structure_solution 'SHELXS97 (Sheldrick, 2008)'
_diffrn_ambient_temperature 293(2)
_diffrn_detector_area_resol_mean 8.33
_diffrn_measured_fraction_theta_full 0.973
_diffrn_measured_fraction_theta_max 0.973
_diffrn_measurement_device_type
;
Siemens SMART 1000 CCD area-detector
;
_diffrn_measurement_method \w
_diffrn_radiation_monochromator graphite
_diffrn_radiation_source 'fine-focus sealed tube'
_diffrn_radiation_type MoK\a
_diffrn_radiation_wavelength 0.71073
_diffrn_reflns_av_R_equivalents 0.0125
_diffrn_reflns_av_sigmaI/netI 0.0275
_diffrn_reflns_limit_h_max 11
_diffrn_reflns_limit_h_min -11
_diffrn_reflns_limit_k_max 10
_diffrn_reflns_limit_k_min -12
_diffrn_reflns_limit_l_max 13
_diffrn_reflns_limit_l_min -12
_diffrn_reflns_number 5605
_diffrn_reflns_theta_full 26.07
_diffrn_reflns_theta_max 26.07
_diffrn_reflns_theta_min 2.00
_diffrn_standards_number 0
_exptl_absorpt_coefficient_mu 0.095
_exptl_absorpt_correction_T_max 0.9924
_exptl_absorpt_correction_T_min 0.9693
_exptl_absorpt_correction_type multi-scan
_exptl_absorpt_process_details '(SADABS; Sheldrick, 1996)'
_exptl_crystal_colour colourless
_exptl_crystal_density_diffrn 1.346
_exptl_crystal_density_method 'not measured'
_exptl_crystal_description plate
_exptl_crystal_F_000 420
_exptl_crystal_size_max 0.33
_exptl_crystal_size_mid 0.16
_exptl_crystal_size_min 0.08
_refine_diff_density_max 0.148
_refine_diff_density_min -0.191
_refine_ls_extinction_method none
_refine_ls_goodness_of_fit_ref 1.039
_refine_ls_hydrogen_treatment constr
_refine_ls_matrix_type full
_refine_ls_number_parameters 271
_refine_ls_number_reflns 3819
_refine_ls_number_restraints 0
_refine_ls_restrained_S_all 1.039
_refine_ls_R_factor_all 0.0654
_refine_ls_R_factor_gt 0.0462
_refine_ls_shift/su_max 0.000
_refine_ls_shift/su_mean 0.000
_refine_ls_structure_factor_coef Fsqd
_refine_ls_weighting_details 'calc w=1/[\s^2^(Fo^2^)+(0.0502P)^2^+0.1574P] where P=(Fo^2^+2Fc^2^)/3'
_refine_ls_weighting_scheme calc
_refine_ls_wR_factor_gt 0.1052
_refine_ls_wR_factor_ref 0.1189
_reflns_number_gt 2822
_reflns_number_total 3819
_reflns_threshold_expression I>2\s(I)
_cod_data_source_file at2705.cif
_cod_data_source_block I
_cod_database_code 2220685
_cod_database_fobs_code 2220685

loop_
_symmetry_equiv_pos_as_xyz
'x, y, z'
'-x, -y, -z'

loop_
_atom_site_type_symbol
_atom_site_label
_atom_site_fract_x
_atom_site_fract_y
_atom_site_fract_z
_atom_site_U_iso_or_equiv
_atom_site_adp_type
_atom_site_calc_flag
_atom_site_refinement_flags
_atom_site_occupancy
_atom_site_disorder_assembly
_atom_site_disorder_group
O O2 0.21549(13) 0.94145(12) 0.45684(11) 0.0511(3) Uani d . 1 . .
O O3 0.40290(15) 1.11047(14) 0.47141(13) 0.0639(4) Uani d . 1 . .
N N1 0.22089(16) 0.73861(15) 0.58935(14) 0.0498(4) Uani d . 1 . .
C C7 0.23974(18) 1.12532(18) 0.66726(18) 0.0474(4) Uani d . 1 . .
C C6 0.31816(18) 1.19911(18) 0.80934(17) 0.0457(4) Uani d . 1 . .
C C17 0.23003(19) 0.97219(18) 0.26265(17) 0.0481(4) Uani d . 1 . .
C C1 0.2728(2) 1.31472(19) 0.88006(18) 0.0526(5) Uani d . 1 . .
H H1A 0.1952 1.3441 0.8379 0.063 Uiso calc R 1 . .
C C16 0.29418(19) 1.01773(19) 0.40669(18) 0.0487(4) Uani d . 1 . .
O O1 0.15281(15) 1.17332(14) 0.60783(13) 0.0691(4) Uani d . 1 . .
C C8 0.26559(19) 0.98062(18) 0.59616(17) 0.0474(4) Uani d . 1 . .
H H8A 0.3712 0.9811 0.6233 0.057 Uiso calc R 1 . .
N N2 0.34386(18) 0.72584(18) 0.66902(16) 0.0642(5) Uani d . 1 . .
C C10 0.16172(19) 0.61663(18) 0.48299(17) 0.0457(4) Uani d . 1 . .
C C21 0.2851(2) 1.0500(2) 0.19695(19) 0.0556(5) Uani d . 1 . .
H H21A 0.3604 1.1310 0.2422 0.067 Uiso calc R 1 . .
C C9 0.1742(2) 0.86971(18) 0.62674(18) 0.0498(4) Uani d . 1 . .
H H9A 0.1837 0.9040 0.7199 0.060 Uiso calc R 1 . .
H H9B 0.0704 0.8535 0.5805 0.060 Uiso calc R 1 . .
C C15 0.0363(2) 0.57215(19) 0.37579(18) 0.0524(5) Uani d . 1 . .
H H15A -0.0264 0.6310 0.3634 0.063 Uiso calc R 1 . .
N N3 0.36612(19) 0.60040(18) 0.61744(17) 0.0687(5) Uani d . 1 . .
O O4 0.28449(18) 1.49647(15) 1.07256(15) 0.0812(5) Uani d . 1 . .
C C11 0.2550(2) 0.52895(19) 0.50226(18) 0.0522(5) Uani d . 1 . .
C C5 0.4361(2) 1.1570(2) 0.87303(19) 0.0565(5) Uani d . 1 . .
H H5A 0.4675 1.0791 0.8273 0.068 Uiso calc R 1 . .
C C2 0.3411(2) 1.38696(19) 1.01200(19) 0.0551(5) Uani d . 1 . .
N N4 0.1207(2) 0.8890(2) -0.00867(17) 0.0771(5) Uani d . 1 . .
C C3 0.4587(2) 1.3456(2) 1.0743(2) 0.0626(5) Uani d . 1 . .
H H3B 0.5059 1.3944 1.1632 0.075 Uiso calc R 1 . .
C C12 0.2266(2) 0.3910(2) 0.4131(2) 0.0615(5) Uani d . 1 . .
H H12A 0.2887 0.3316 0.4253 0.074 Uiso calc R 1 . .
C C14 0.0107(2) 0.4364(2) 0.28959(19) 0.0604(5) Uani d . 1 . .
H H14A -0.0717 0.4024 0.2164 0.072 Uiso calc R 1 . .
C C4 0.5054(2) 1.2319(2) 1.0041(2) 0.0670(6) Uani d . 1 . .
H H4B 0.5854 1.2052 1.0460 0.080 Uiso calc R 1 . .
C C13 0.1044(2) 0.3469(2) 0.3078(2) 0.0627(5) Uani d . 1 . .
H H13A 0.0826 0.2555 0.2466 0.075 Uiso calc R 1 . .
C C20 0.2260(2) 1.0049(2) 0.0634(2) 0.0680(6) Uani d . 1 . .
H H20A 0.2622 1.0593 0.0207 0.082 Uiso calc R 1 . .
C C19 0.0693(3) 0.8157(3) 0.0559(2) 0.0825(7) Uani d . 1 . .
H H19A -0.0042 0.7339 0.0076 0.099 Uiso calc R 1 . .
C C22 0.3532(3) 1.5758(2) 1.2089(2) 0.0840(7) Uani d . 1 . .
H H22A 0.3031 1.6493 1.2391 0.126 Uiso calc R 1 . .
H H22B 0.4555 1.6163 1.2223 0.126 Uiso calc R 1 . .
H H22C 0.3471 1.5151 1.2570 0.126 Uiso calc R 1 . .
C C18 0.1180(2) 0.8531(2) 0.1897(2) 0.0695(6) Uani d . 1 . .
H H18A 0.0762 0.7991 0.2302 0.083 Uiso calc R 1 . .

loop_
_atom_site_aniso_label
_atom_site_aniso_U_11
_atom_site_aniso_U_22
_atom_site_aniso_U_33
_atom_site_aniso_U_12
_atom_site_aniso_U_13
_atom_site_aniso_U_23
O2 0.0529(7) 0.0520(7) 0.0458(7) 0.0072(6) 0.0145(6) 0.0166(6)
O3 0.0558(8) 0.0645(9) 0.0632(9) -0.0020(7) 0.0069(7) 0.0265(7)
N1 0.0547(9) 0.0462(9) 0.0449(9) 0.0113(7) 0.0066(7) 0.0176(7)
C7 0.0417(9) 0.0488(10) 0.0528(11) 0.0117(8) 0.0111(8) 0.0213(8)
C6 0.0435(9) 0.0445(10) 0.0490(11) 0.0063(8) 0.0119(8) 0.0196(8)
C17 0.0463(10) 0.0511(11) 0.0494(11) 0.0166(8) 0.0176(8) 0.0172(8)
C1 0.0477(10) 0.0533(11) 0.0565(12) 0.0135(8) 0.0109(9) 0.0219(9)
C16 0.0473(10) 0.0476(10) 0.0546(11) 0.0149(9) 0.0175(9) 0.0199(9)
O1 0.0717(9) 0.0700(9) 0.0587(9) 0.0335(8) 0.0025(7) 0.0186(7)
C8 0.0464(10) 0.0486(10) 0.0451(10) 0.0114(8) 0.0100(8) 0.0165(8)
N2 0.0651(10) 0.0611(11) 0.0550(10) 0.0141(8) -0.0021(8) 0.0197(8)
C10 0.0511(10) 0.0447(10) 0.0426(10) 0.0100(8) 0.0128(8) 0.0187(8)
C21 0.0563(11) 0.0538(11) 0.0557(12) 0.0126(9) 0.0174(9) 0.0185(9)
C9 0.0546(10) 0.0456(10) 0.0479(10) 0.0106(8) 0.0146(8) 0.0162(8)
C15 0.0529(11) 0.0565(11) 0.0493(11) 0.0154(9) 0.0121(9) 0.0221(9)
N3 0.0723(11) 0.0633(11) 0.0633(11) 0.0238(9) 0.0017(9) 0.0226(9)
O4 0.0977(11) 0.0704(10) 0.0664(10) 0.0311(9) 0.0243(9) 0.0088(8)
C11 0.0577(11) 0.0528(11) 0.0476(11) 0.0157(9) 0.0101(9) 0.0226(9)
C5 0.0577(11) 0.0552(11) 0.0558(12) 0.0196(9) 0.0119(9) 0.0196(9)
C2 0.0593(11) 0.0491(11) 0.0535(12) 0.0076(9) 0.0178(9) 0.0154(9)
N4 0.0788(12) 0.0912(14) 0.0529(11) 0.0082(11) 0.0183(10) 0.0213(10)
C3 0.0667(13) 0.0630(13) 0.0483(12) 0.0062(10) 0.0070(10) 0.0178(10)
C12 0.0742(13) 0.0531(12) 0.0641(13) 0.0248(10) 0.0225(11) 0.0245(10)
C14 0.0603(12) 0.0626(13) 0.0485(11) 0.0075(10) 0.0118(9) 0.0135(9)
C4 0.0646(13) 0.0745(14) 0.0564(13) 0.0205(11) 0.0018(10) 0.0258(11)
C13 0.0761(14) 0.0468(11) 0.0595(13) 0.0099(10) 0.0231(11) 0.0120(9)
C20 0.0751(14) 0.0726(15) 0.0586(13) 0.0117(12) 0.0235(11) 0.0266(11)
C19 0.0799(16) 0.0866(17) 0.0563(14) -0.0113(13) 0.0136(12) 0.0116(12)
C22 0.1063(19) 0.0643(14) 0.0660(15) 0.0046(13) 0.0360(14) 0.0037(11)
C18 0.0672(13) 0.0733(14) 0.0575(13) -0.0036(11) 0.0170(11) 0.0194(11)

loop_
_atom_type_symbol
_atom_type_description
_atom_type_scat_dispersion_real
_atom_type_scat_dispersion_imag
_atom_type_scat_source
C C 0.0033 0.0016 'International Tables Vol C Tables 4.2.6.8 and 6.1.1.4'
H H 0.0000 0.0000 'International Tables Vol C Tables 4.2.6.8 and 6.1.1.4'
N N 0.0061 0.0033 'International Tables Vol C Tables 4.2.6.8 and 6.1.1.4'
O O 0.0106 0.0060 'International Tables Vol C Tables 4.2.6.8 and 6.1.1.4'

loop_
_geom_angle_atom_site_label_1
_geom_angle_atom_site_label_2
_geom_angle_atom_site_label_3
_geom_angle_site_symmetry_1
_geom_angle_site_symmetry_3
_geom_angle
_geom_angle_publ_flag
C16 O2 C8 . . 115.78(13) ?
N2 N1 C10 . . 109.89(14) ?
N2 N1 C9 . . 118.99(14) ?
C10 N1 C9 . . 131.12(15) ?
O1 C7 C6 . . 122.39(16) ?
O1 C7 C8 . . 119.34(16) ?
C6 C7 C8 . . 118.21(15) ?
C1 C6 C5 . . 119.12(17) ?
C1 C6 C7 . . 118.39(15) ?
C5 C6 C7 . . 122.49(16) ?
C18 C17 C21 . . 117.82(18) ?
C18 C17 C16 . . 122.72(18) ?
C21 C17 C16 . . 119.45(17) ?
C2 C1 C6 . . 120.96(17) ?
C2 C1 H1A . . 119.5 ?
C6 C1 H1A . . 119.5 ?
O3 C16 O2 . . 123.70(17) ?
O3 C16 C17 . . 124.81(18) ?
O2 C16 C17 . . 111.49(15) ?
O2 C8 C9 . . 106.06(13) ?
O2 C8 C7 . . 110.80(14) ?
C9 C8 C7 . . 109.81(14) ?
O2 C8 H8A . . 110.0 ?
C9 C8 H8A . . 110.0 ?
C7 C8 H8A . . 110.0 ?
N3 N2 N1 . . 109.04(15) ?
N1 C10 C11 . . 104.25(15) ?
N1 C10 C15 . . 133.49(16) ?
C11 C10 C15 . . 122.22(16) ?
C20 C21 C17 . . 118.61(19) ?
C20 C21 H21A . . 120.7 ?
C17 C21 H21A . . 120.7 ?
N1 C9 C8 . . 111.93(14) ?
N1 C9 H9A . . 109.2 ?
C8 C9 H9A . . 109.2 ?
N1 C9 H9B . . 109.2 ?
C8 C9 H9B . . 109.2 ?
H9A C9 H9B . . 107.9 ?
C14 C15 C10 . . 115.92(17) ?
C14 C15 H15A . . 122.0 ?
C10 C15 H15A . . 122.0 ?
N2 N3 C11 . . 107.87(15) ?
C2 O4 C22 . . 117.93(18) ?
N3 C11 C10 . . 108.94(16) ?
N3 C11 C12 . . 130.21(18) ?
C10 C11 C12 . . 120.83(17) ?
C4 C5 C6 . . 119.33(18) ?
C4 C5 H5A . . 120.3 ?
C6 C5 H5A . . 120.3 ?
O4 C2 C1 . . 115.94(18) ?
O4 C2 C3 . . 124.37(18) ?
C1 C2 C3 . . 119.69(18) ?
C19 N4 C20 . . 116.16(19) ?
C4 C3 C2 . . 119.54(19) ?
C4 C3 H3B . . 120.2 ?
C2 C3 H3B . . 120.2 ?
C13 C12 C11 . . 117.29(18) ?
C13 C12 H12A . . 121.4 ?
C11 C12 H12A . . 121.4 ?
C15 C14 C13 . . 122.40(19) ?
C15 C14 H14A . . 118.8 ?
C13 C14 H14A . . 118.8 ?
C5 C4 C3 . . 121.34(19) ?
C5 C4 H4B . . 119.3 ?
C3 C4 H4B . . 119.3 ?
C12 C13 C14 . . 121.34(18) ?
C12 C13 H13A . . 119.3 ?
C14 C13 H13A . . 119.3 ?
N4 C20 C21 . . 124.4(2) ?
N4 C20 H20A . . 117.8 ?
C21 C20 H20A . . 117.8 ?
N4 C19 C18 . . 124.2(2) ?
N4 C19 H19A . . 117.9 ?
C18 C19 H19A . . 117.9 ?
O4 C22 H22A . . 109.5 ?
O4 C22 H22B . . 109.5 ?
H22A C22 H22B . . 109.5 ?
O4 C22 H22C . . 109.5 ?
H22A C22 H22C . . 109.5 ?
H22B C22 H22C . . 109.5 ?
C19 C18 C17 . . 118.8(2) ?
C19 C18 H18A . . 120.6 ?
C17 C18 H18A . . 120.6 ?

loop_
_geom_bond_atom_site_label_1
_geom_bond_atom_site_label_2
_geom_bond_site_symmetry_2
_geom_bond_distance
_geom_bond_publ_flag
O2 C16 . 1.349(2) ?
O2 C8 . 1.434(2) ?
O3 C16 . 1.204(2) ?
N1 N2 . 1.359(2) ?
N1 C10 . 1.362(2) ?
N1 C9 . 1.445(2) ?
C7 O1 . 1.212(2) ?
C7 C6 . 1.488(2) ?
C7 C8 . 1.531(2) ?
C6 C1 . 1.384(2) ?
C6 C5 . 1.395(2) ?
C17 C18 . 1.382(3) ?
C17 C21 . 1.385(3) ?
C17 C16 . 1.487(2) ?
C1 C2 . 1.378(3) ?
C1 H1A . 0.9300 ?
C8 C9 . 1.519(2) ?
C8 H8A . 0.9800 ?
N2 N3 . 1.304(2) ?
C10 C11 . 1.387(2) ?
C10 C15 . 1.392(2) ?
C21 C20 . 1.375(3) ?
C21 H21A . 0.9300 ?
C9 H9A . 0.9700 ?
C9 H9B . 0.9700 ?
C15 C14 . 1.371(3) ?
C15 H15A . 0.9300 ?
N3 C11 . 1.375(2) ?
O4 C2 . 1.363(2) ?
O4 C22 . 1.428(2) ?
C11 C12 . 1.396(3) ?
C5 C4 . 1.375(3) ?
C5 H5A . 0.9300 ?
C2 C3 . 1.382(3) ?
N4 C19 . 1.327(3) ?
N4 C20 . 1.329(3) ?
C3 C4 . 1.376(3) ?
C3 H3B . 0.9300 ?
C12 C13 . 1.361(3) ?
C12 H12A . 0.9300 ?
C14 C13 . 1.403(3) ?
C14 H14A . 0.9300 ?
C4 H4B . 0.9300 ?
C13 H13A . 0.9300 ?
C20 H20A . 0.9300 ?
C19 C18 . 1.378(3) ?
C19 H19A . 0.9300 ?
C22 H22A . 0.9600 ?
C22 H22B . 0.9600 ?
C22 H22C . 0.9600 ?
C18 H18A . 0.9300 ?

loop_
_geom_hbond_atom_site_label_D
_geom_hbond_atom_site_label_H
_geom_hbond_atom_site_label_A
_geom_hbond_site_symmetry_D
_geom_hbond_site_symmetry_H
_geom_hbond_site_symmetry_A
_geom_hbond_distance_DH
_geom_hbond_distance_HA
_geom_hbond_distance_DA
_geom_hbond_angle_DHA
_geom_hbond_publ_flag
C3 H3B N3 . . 2_677 0.93 2.484 3.328(3) 150.92 yes
C9 H9B O1 . . 2_576 0.97 2.558 3.471(2) 157.06 yes
C15 H15A O1 . . 2_576 0.93 2.462 3.368(3) 164.41 yes
C20 H20A Cg3 . . 1_554 0.93 2.852 3.767 167.99 yes
C22 H22C Cg4 . . 1_566 0.96 2.871 3.530 126.65 yes

loop_
_geom_torsion_atom_site_label_1
_geom_torsion_atom_site_label_2
_geom_torsion_atom_site_label_3
_geom_torsion_atom_site_label_4
_geom_torsion_site_symmetry_1
_geom_torsion_site_symmetry_2
_geom_torsion_site_symmetry_3
_geom_torsion_site_symmetry_4
_geom_torsion
_geom_torsion_publ_flag
O1 C7 C6 C1 . . . . 10.4(3) ?
C8 C7 C6 C1 . . . . -166.80(16) ?
O1 C7 C6 C5 . . . . -168.84(18) ?
C8 C7 C6 C5 . . . . 13.9(3) ?
C5 C6 C1 C2 . . . . -0.9(3) ?
C7 C6 C1 C2 . . . . 179.82(17) ?
C8 O2 C16 O3 . . . . 2.3(2) ?
C8 O2 C16 C17 . . . . -177.93(13) ?
C18 C17 C16 O3 . . . . 170.73(19) ?
C21 C17 C16 O3 . . . . -8.3(3) ?
C18 C17 C16 O2 . . . . -9.0(2) ?
C21 C17 C16 O2 . . . . 172.00(15) ?
C16 O2 C8 C9 . . . . -172.79(13) ?
C16 O2 C8 C7 . . . . 68.10(18) ?
O1 C7 C8 O2 . . . . 18.0(2) ?
C6 C7 C8 O2 . . . . -164.64(14) ?
O1 C7 C8 C9 . . . . -98.8(2) ?
C6 C7 C8 C9 . . . . 78.53(19) ?
C10 N1 N2 N3 . . . . 0.3(2) ?
C9 N1 N2 N3 . . . . -179.98(16) ?
N2 N1 C10 C11 . . . . 0.1(2) ?
C9 N1 C10 C11 . . . . -179.61(17) ?
N2 N1 C10 C15 . . . . 177.64(19) ?
C9 N1 C10 C15 . . . . -2.1(3) ?
C18 C17 C21 C20 . . . . -0.1(3) ?
C16 C17 C21 C20 . . . . 178.95(17) ?
N2 N1 C9 C8 . . . . 79.2(2) ?
C10 N1 C9 C8 . . . . -101.1(2) ?
O2 C8 C9 N1 . . . . 74.36(17) ?
C7 C8 C9 N1 . . . . -165.87(14) ?
N1 C10 C15 C14 . . . . -177.61(19) ?
C11 C10 C15 C14 . . . . -0.4(3) ?
N1 N2 N3 C11 . . . . -0.5(2) ?
N2 N3 C11 C10 . . . . 0.6(2) ?
N2 N3 C11 C12 . . . . -177.9(2) ?
N1 C10 C11 N3 . . . . -0.4(2) ?
C15 C10 C11 N3 . . . . -178.31(17) ?
N1 C10 C11 C12 . . . . 178.28(18) ?
C15 C10 C11 C12 . . . . 0.4(3) ?
C1 C6 C5 C4 . . . . -0.6(3) ?
C7 C6 C5 C4 . . . . 178.69(18) ?
C22 O4 C2 C1 . . . . -179.05(18) ?
C22 O4 C2 C3 . . . . 1.4(3) ?
C6 C1 C2 O4 . . . . -178.11(17) ?
C6 C1 C2 C3 . . . . 1.5(3) ?
O4 C2 C3 C4 . . . . 178.9(2) ?
C1 C2 C3 C4 . . . . -0.6(3) ?
N3 C11 C12 C13 . . . . 178.3(2) ?
C10 C11 C12 C13 . . . . -0.1(3) ?
C10 C15 C14 C13 . . . . 0.2(3) ?
C6 C5 C4 C3 . . . . 1.5(3) ?
C2 C3 C4 C5 . . . . -0.9(3) ?
C11 C12 C13 C14 . . . . -0.1(3) ?
C15 C14 C13 C12 . . . . 0.0(3) ?
C19 N4 C20 C21 . . . . 1.4(3) ?
C17 C21 C20 N4 . . . . -1.5(3) ?
C20 N4 C19 C18 . . . . 0.2(4) ?
N4 C19 C18 C17 . . . . -1.7(4) ?
C21 C17 C18 C19 . . . . 1.6(3) ?
C16 C17 C18 C19 . . . . -177.42(19) ?
